data_7244498
loop_
_publ_author_name
'Ou, Guang-Chuan'
'Chen, Hai-Yang'
'Wang, Qiong'
'Zhou, Qiang'
'Zeng, Fei'

_publ_section_title
;
 Structure and absolute configuration of liquid molecules based on
 adamantane derivative cocrystallization
;
_journal_issue 11
_journal_name_full 'RSC Advances'
_journal_page_first 6459
_journal_page_last 6462
_journal_paper_doi 10.1039/D1RA09284G
_journal_volume 12
_journal_year 2022
_chemical_formula_sum 'C55 H68 Cl N O8'
_chemical_formula_weight 906.55
_space_group_crystal_system triclinic
_space_group_IT_number 2
_space_group_name_Hall '-P 1'
_space_group_name_H-M_alt 'P -1'
_atom_sites_solution_hydrogens geom
_audit_creation_method SHELXL-2014/7
_audit_update_record
;
2021-12-06 deposited with the CCDC.	2022-01-31 downloaded from the CCDC.
;
_cell_angle_alpha 66.340(2)
_cell_angle_beta 81.457(2)
_cell_angle_gamma 62.084(2)
_cell_formula_units_Z 2
_cell_length_a 14.4119(19)
_cell_length_b 14.557(2)
_cell_length_c 15.542(2)
_cell_measurement_reflns_used 8838
_cell_measurement_temperature 296(2)
_cell_measurement_theta_max 26.73
_cell_measurement_theta_min 2.20
_cell_volume 2635.9(6)
_computing_cell_refinement 'Bruker SAINT'
_computing_data_collection 'Bruker APEX2'
_computing_data_reduction 'Bruker SAINT'
_computing_molecular_graphics 'Bruker SHELXTL'
_computing_publication_material 'Bruker SHELXTL'
_computing_structure_refinement 'SHELXL-2014/7 (Sheldrick, 2014)'
_computing_structure_solution 'SHELXS-97 (Sheldrick 2008)'
_diffrn_ambient_temperature 296(2)
_diffrn_measured_fraction_theta_full 0.997
_diffrn_measured_fraction_theta_max 0.997
_diffrn_measurement_device_type 'Bruker APEX-II CCD'
_diffrn_measurement_method '\f and \w scans'
_diffrn_radiation_type MoK\a
_diffrn_radiation_wavelength 0.71073
_diffrn_reflns_av_R_equivalents 0.0211
_diffrn_reflns_av_unetI/netI 0.0231
_diffrn_reflns_Laue_measured_fraction_full 0.997
_diffrn_reflns_Laue_measured_fraction_max 0.997
_diffrn_reflns_limit_h_max 17
_diffrn_reflns_limit_h_min -17
_diffrn_reflns_limit_k_max 17
_diffrn_reflns_limit_k_min -17
_diffrn_reflns_limit_l_max 18
_diffrn_reflns_limit_l_min -18
_diffrn_reflns_number 25426
_diffrn_reflns_point_group_measured_fraction_full 0.997
_diffrn_reflns_point_group_measured_fraction_max 0.997
_diffrn_reflns_theta_full 25.009
_diffrn_reflns_theta_max 25.009
_diffrn_reflns_theta_min 1.432
_exptl_absorpt_coefficient_mu 0.124
_exptl_absorpt_correction_type multi-scan
_exptl_crystal_colour colorless
_exptl_crystal_density_diffrn 1.142
_exptl_crystal_description prism
_exptl_crystal_F_000 972
_exptl_crystal_size_max 0.350
_exptl_crystal_size_mid 0.210
_exptl_crystal_size_min 0.180
_exptl_transmission_factor_max 0.98
_exptl_transmission_factor_min 0.96
_refine_diff_density_max 0.505
_refine_diff_density_min -0.533
_refine_diff_density_rms 0.050
_refine_ls_extinction_coef 0.0042(14)
_refine_ls_extinction_expression Fc^*^=kFc[1+0.001xFc^2^\l^3^/sin(2\q)]^-1/4^
_refine_ls_extinction_method 'SHELXL-2014/7 (Sheldrick 2014'
_refine_ls_goodness_of_fit_ref 1.062
_refine_ls_hydrogen_treatment constr
_refine_ls_matrix_type full
_refine_ls_number_parameters 647
_refine_ls_number_reflns 9282
_refine_ls_number_restraints 801
_refine_ls_restrained_S_all 1.068
_refine_ls_R_factor_all 0.0885
_refine_ls_R_factor_gt 0.0688
_refine_ls_shift/su_max 0.001
_refine_ls_shift/su_mean 0.000
_refine_ls_structure_factor_coef Fsqd
_refine_ls_weighting_details 'w=1/[\s^2^(Fo^2^)+(0.1414P)^2^+0.7070P] where P=(Fo^2^+2Fc^2^)/3'
_refine_ls_weighting_scheme calc
_refine_ls_wR_factor_gt 0.2038
_refine_ls_wR_factor_ref 0.2317
_reflns_Friedel_coverage 0.000
_reflns_number_gt 6629
_reflns_number_total 9282
_reflns_threshold_expression 'I > 2\s(I)'
_cod_data_source_file d1ra09284g2.cif
_cod_data_source_block 2104271_0m
_cod_original_cell_volume 2636.0(6)
_cod_database_code 7244498
_shelx_shelxl_version_number 2014/7
_shelx_space_group_comment
; 
The symmetry employed for this shelxl refinement is uniquely defined 
by the following loop, which should always be used as a source of 
symmetry information in preference to the above space-group names. 
They are only intended as comments. 
;
_shelx_estimated_absorpt_t_min 0.958
_shelx_estimated_absorpt_t_max 0.978

loop_
_space_group_symop_operation_xyz
'x, y, z'
'-x, -y, -z'

loop_
_atom_site_label
_atom_site_type_symbol
_atom_site_fract_x
_atom_site_fract_y
_atom_site_fract_z
_atom_site_U_iso_or_equiv
_atom_site_adp_type
_atom_site_occupancy
_atom_site_site_symmetry_order
_atom_site_calc_flag
_atom_site_refinement_flags_posn
_atom_site_refinement_flags_adp
_atom_site_refinement_flags_occupancy
_atom_site_disorder_assembly
_atom_site_disorder_group
C1_1 C 0.38138(16) 0.24700(17) 0.53246(15) 0.0438(5) Uani 1 1 d . U . . .
C2_1 C 0.4630(2) 0.0334(2) 0.15934(17) 0.0570(6) Uani 1 1 d . U . . .
H2_1 H 0.4455 -0.0202 0.1586 0.068 Uiso 1 1 calc R U . . .
C3_1 C 0.5587(2) 0.0311(2) 0.12945(18) 0.0587(6) Uani 1 1 d . U . . .
C4_1 C 0.58256(19) 0.1114(2) 0.13094(19) 0.0614(6) Uani 1 1 d . U . . .
H4_1 H 0.6472 0.1096 0.1107 0.074 Uiso 1 1 calc R U . . .
C5_1 C 0.51173(18) 0.1952(2) 0.16220(17) 0.0513(5) Uani 1 1 d . U . . .
C6_1 C 0.33354(15) 0.29078(17) 0.23077(14) 0.0410(5) Uani 1 1 d . U . . .
C7_1 C 0.38040(15) 0.27614(17) 0.32086(14) 0.0407(5) Uani 1 1 d . U . . .
H7A_1 H 0.4445 0.2845 0.3068 0.049 Uiso 1 1 calc R U . . .
H7B_1 H 0.3980 0.2011 0.3674 0.049 Uiso 1 1 calc R U . . .
C8_1 C 0.30192(15) 0.36375(16) 0.36135(14) 0.0388(5) Uani 1 1 d . U . . .
C9_1 C 0.27430(16) 0.48073(17) 0.28502(14) 0.0411(5) Uani 1 1 d . U . . .
H9A_1 H 0.3376 0.4908 0.2707 0.049 Uiso 1 1 calc R U . . .
H9B_1 H 0.2251 0.5370 0.3093 0.049 Uiso 1 1 calc R U . . .
C10_1 C 0.22579(15) 0.50037(17) 0.19339(14) 0.0407(5) Uani 1 1 d . U . . .
C11_1 C 0.30578(16) 0.40980(17) 0.15641(14) 0.0432(5) Uani 1 1 d . U . . .
H11A_1 H 0.2763 0.4188 0.0997 0.052 Uiso 1 1 calc R U . . .
H11B_1 H 0.3692 0.4194 0.1406 0.052 Uiso 1 1 calc R U . . .
C12_1 C 0.23028(16) 0.27979(18) 0.25570(14) 0.0422(5) Uani 1 1 d . U . . .
H12A_1 H 0.2462 0.2053 0.3025 0.051 Uiso 1 1 calc R U . . .
H12B_1 H 0.2000 0.2877 0.1999 0.051 Uiso 1 1 calc R U . . .
C13_1 C 0.14847(15) 0.36845(17) 0.29404(14) 0.0401(5) Uani 1 1 d . U . . .
C14_1 C 0.19904(15) 0.35213(17) 0.38310(13) 0.0396(5) Uani 1 1 d . U . . .
H14A_1 H 0.2138 0.2783 0.4305 0.047 Uiso 1 1 calc R U . . .
H14B_1 H 0.1501 0.4077 0.4082 0.047 Uiso 1 1 calc R U . . .
C15_1 C 0.12476(15) 0.48546(17) 0.21802(14) 0.0421(5) Uani 1 1 d . U . . .
H15A_1 H 0.0742 0.5429 0.2405 0.051 Uiso 1 1 calc R U . . .
H15B_1 H 0.0939 0.4947 0.1619 0.051 Uiso 1 1 calc R U . . .
C16_1 C 0.6165(3) -0.1347(2) 0.0967(2) 0.0819(9) Uani 1 1 d . U . . .
H16A_1 H 0.5554 -0.1037 0.0562 0.098 Uiso 1 1 calc R U . . .
H16B_1 H 0.6039 -0.1771 0.1598 0.098 Uiso 1 1 calc R U . . .
C17_1 C 0.7129(3) -0.2099(3) 0.0612(4) 0.1218(15) Uani 1 1 d . U . . .
H17A_1 H 0.6972 -0.2588 0.0458 0.183 Uiso 1 1 calc R U . . .
H17B_1 H 0.7687 -0.2539 0.1090 0.183 Uiso 1 1 calc R U . . .
H17C_1 H 0.7344 -0.1647 0.0060 0.183 Uiso 1 1 calc R U . . .
C18_1 C 0.6194(3) 0.2917(3) 0.1145(3) 0.0886(10) Uani 1 1 d . U . . .
H18A_1 H 0.6137 0.2993 0.0503 0.106 Uiso 1 1 calc R U . . .
H18B_1 H 0.6862 0.2285 0.1431 0.106 Uiso 1 1 calc R U . . .
C19_1 C 0.6125(3) 0.3965(3) 0.1156(3) 0.1080(14) Uani 1 1 d . U . . .
H19A_1 H 0.6688 0.4105 0.0814 0.162 Uiso 1 1 calc R U . . .
H19B_1 H 0.6180 0.3881 0.1794 0.162 Uiso 1 1 calc R U . . .
H19C_1 H 0.5463 0.4585 0.0867 0.162 Uiso 1 1 calc R U . . .
C20_1 C 0.34926(15) 0.34823(17) 0.45163(14) 0.0398(5) Uani 1 1 d . U . . .
C21_1 C 0.42173(18) 0.23638(19) 0.61269(16) 0.0516(6) Uani 1 1 d . U . . .
H21_1 H 0.4432 0.1687 0.6643 0.062 Uiso 1 1 calc R U . . .
C22_1 C 0.43097(18) 0.3239(2) 0.61819(16) 0.0510(5) Uani 1 1 d . U . . .
C23_1 C 0.40040(18) 0.4243(2) 0.54186(16) 0.0517(5) Uani 1 1 d . U . . .
H23_1 H 0.4058 0.4844 0.5445 0.062 Uiso 1 1 calc R U . . .
C24_1 C 0.36105(16) 0.43316(18) 0.46038(15) 0.0457(5) Uani 1 1 d . U . . .
H24_1 H 0.3415 0.5006 0.4086 0.055 Uiso 1 1 calc R U . . .
C25_1 C 0.19894(16) 0.61934(17) 0.12067(14) 0.0436(5) Uani 1 1 d . U . . .
C26_1 C 0.21588(18) 0.69568(19) 0.13973(17) 0.0523(6) Uani 1 1 d . U . . .
H26_1 H 0.2462 0.6722 0.1983 0.063 Uiso 1 1 calc R U . . .
C27_1 C 0.1905(2) 0.8051(2) 0.07701(18) 0.0575(6) Uani 1 1 d . U . . .
H27_1 H 0.2035 0.8529 0.0935 0.069 Uiso 1 1 calc R U . . .
C28_1 C 0.14583(19) 0.84103(19) -0.00994(17) 0.0553(6) Uani 1 1 d . U . . .
C29_1 C 0.12713(19) 0.7686(2) -0.03252(16) 0.0566(6) Uani 1 1 d . U . . .
H29_1 H 0.0961 0.7935 -0.0911 0.068 Uiso 1 1 calc R U . . .
C30_1 C 0.15347(17) 0.65967(18) 0.03011(15) 0.0483(5) Uani 1 1 d . U . . .
C31_1 C 0.04719(16) 0.35465(18) 0.31945(14) 0.0424(5) Uani 1 1 d . U . . .
C32_1 C 0.03575(18) 0.2680(2) 0.31360(16) 0.0516(5) Uani 1 1 d . U . . .
H32_1 H 0.0926 0.2156 0.2946 0.062 Uiso 1 1 calc R U . . .
C33_1 C -0.0556(2) 0.2545(2) 0.33446(19) 0.0609(6) Uani 1 1 d . U . . .
H33_1 H -0.0589 0.1939 0.3308 0.073 Uiso 1 1 calc R U . . .
C34_1 C -0.14111(18) 0.3336(2) 0.36073(19) 0.0607(6) Uani 1 1 d . U . . .
C35_1 C -0.13369(18) 0.4208(2) 0.36895(18) 0.0578(6) Uani 1 1 d . U . . .
H35_1 H -0.1914 0.4734 0.3871 0.069 Uiso 1 1 calc R U . . .
C36_1 C -0.04135(16) 0.43113(19) 0.35046(15) 0.0466(5) Uani 1 1 d . U . . .
C37_1 C 0.3857(2) 0.0651(2) 0.60962(19) 0.0680(7) Uani 1 1 d . U . . .
H37A_1 H 0.3437 0.0865 0.6595 0.082 Uiso 1 1 calc R U . . .
H37B_1 H 0.4591 0.0240 0.6309 0.082 Uiso 1 1 calc R U . . .
C38_1 C 0.3541(3) -0.0061(3) 0.5854(3) 0.0948(11) Uani 1 1 d . U . . .
H38A_1 H 0.3598 -0.0699 0.6409 0.142 Uiso 1 1 calc R U . . .
H38B_1 H 0.3995 -0.0313 0.5393 0.142 Uiso 1 1 calc R U . . .
H38C_1 H 0.2828 0.0371 0.5603 0.142 Uiso 1 1 calc R U . . .
C39_1 C 0.4758(3) 0.3905(3) 0.7171(2) 0.0793(8) Uani 1 1 d . U . . .
H39A_1 H 0.4073 0.4554 0.7045 0.095 Uiso 1 1 calc R U . . .
H39B_1 H 0.5251 0.4127 0.6753 0.095 Uiso 1 1 calc R U . . .
C40_1 C 0.5121(3) 0.3449(3) 0.8181(3) 0.1051(12) Uani 1 1 d . U . . .
H40A_1 H 0.5263 0.3978 0.8286 0.158 Uiso 1 1 calc R U . . .
H40B_1 H 0.5749 0.2750 0.8317 0.158 Uiso 1 1 calc R U . . .
H40C_1 H 0.4582 0.3328 0.8583 0.158 Uiso 1 1 calc R U . . .
C41_1 C 0.1241(2) 1.0282(2) -0.0557(2) 0.0709(8) Uani 1 1 d . U . . .
H41A_1 H 0.1956 1.0031 -0.0358 0.085 Uiso 1 1 calc R U . . .
H41B_1 H 0.0787 1.0410 -0.0047 0.085 Uiso 1 1 calc R U . . .
C42_1 C 0.0895(3) 1.1342(3) -0.1418(3) 0.1007(12) Uani 1 1 d . U . . .
H42A_1 H 0.0882 1.1930 -0.1272 0.151 Uiso 1 1 calc R U . . .
H42B_1 H 0.0205 1.1557 -0.1632 0.151 Uiso 1 1 calc R U . . .
H42C_1 H 0.1378 1.1220 -0.1904 0.151 Uiso 1 1 calc R U . . .
C43_1 C 0.0996(3) 0.6161(3) -0.08324(19) 0.0767(8) Uani 1 1 d . U . . .
H43A_1 H 0.1367 0.6520 -0.1309 0.092 Uiso 1 1 calc R U . . .
H43B_1 H 0.0253 0.6682 -0.0915 0.092 Uiso 1 1 calc R U . . .
C44_1 C 0.1170(4) 0.5112(3) -0.0918(3) 0.1053(13) Uani 1 1 d . U . . .
H44A_1 H 0.0877 0.5292 -0.1514 0.158 Uiso 1 1 calc R U . . .
H44B_1 H 0.0835 0.4741 -0.0420 0.158 Uiso 1 1 calc R U . . .
H44C_1 H 0.1911 0.4624 -0.0875 0.158 Uiso 1 1 calc R U . . .
C45_1 C -0.2495(3) 0.2417(3) 0.3877(3) 0.1058(13) Uani 1 1 d . U . . .
H45A_1 H -0.1997 0.1734 0.4346 0.127 Uiso 1 1 calc R U . . .
H45B_1 H -0.2378 0.2333 0.3276 0.127 Uiso 1 1 calc R U . . .
C46_1 C -0.3609(3) 0.2650(4) 0.4156(5) 0.150(2) Uani 1 1 d . U . . .
H46A_1 H -0.3744 0.2057 0.4174 0.224 Uiso 1 1 calc R U . . .
H46B_1 H -0.4090 0.3352 0.3705 0.224 Uiso 1 1 calc R U . . .
H46C_1 H -0.3701 0.2691 0.4767 0.224 Uiso 1 1 calc R U . . .
C47_1 C -0.1197(2) 0.6012(2) 0.3813(2) 0.0637(7) Uani 1 1 d . U . . .
H47A_1 H -0.1501 0.5702 0.4388 0.076 Uiso 1 1 calc R U . . .
H47B_1 H -0.1728 0.6431 0.3303 0.076 Uiso 1 1 calc R U . . .
C48_1 C -0.0823(2) 0.6758(2) 0.3914(2) 0.0712(8) Uani 1 1 d . U . . .
H48A_1 H -0.1407 0.7374 0.4029 0.107 Uiso 1 1 calc R U . . .
H48B_1 H -0.0506 0.7043 0.3347 0.107 Uiso 1 1 calc R U . . .
H48C_1 H -0.0313 0.6340 0.4432 0.107 Uiso 1 1 calc R U . . .
C50_1 C 0.41244(16) 0.20073(18) 0.19372(14) 0.0432(5) Uani 1 1 d . U . . .
C51_1 C 0.39297(18) 0.11798(19) 0.19066(16) 0.0509(5) Uani 1 1 d . U . . .
H51_1 H 0.3287 0.1186 0.2109 0.061 Uiso 1 1 calc R U . . .
O1_1 O 0.11829(16) 0.94595(14) -0.07907(13) 0.0730(5) Uani 1 1 d . U . . .
O2_1 O -0.03132(12) 0.51372(14) 0.36169(12) 0.0561(4) Uani 1 1 d . U . . .
O3_1 O -0.23749(15) 0.33369(19) 0.38141(18) 0.0854(7) Uani 1 1 d . U . . .
O5_1 O 0.63475(16) -0.04704(17) 0.09697(16) 0.0838(6) Uani 1 1 d . U . . .
O6_1 O 0.53559(13) 0.27412(15) 0.16596(13) 0.0637(5) Uani 1 1 d . U . . .
O7_1 O 0.36886(14) 0.16190(12) 0.52719(11) 0.0555(4) Uani 1 1 d . U . . .
O8_1 O 0.47018(16) 0.30204(16) 0.70337(12) 0.0713(5) Uani 1 1 d . U . . .
O9_1 O 0.13832(15) 0.58569(14) 0.00812(11) 0.0626(5) Uani 1 1 d . U . . .
C1_2 C 0.9377(6) 0.0617(6) 0.7064(7) 0.172(3) Uani 0.558(4) 1 d DG U P A 1
H1_2 H 0.9999 -0.0044 0.7285 0.206 Uiso 0.558(4) 1 calc R U P A 1
C2_2 C 0.8422(8) 0.0634(6) 0.7400(6) 0.154(2) Uani 0.558(4) 1 d DG U P A 1
C3_2 C 0.7493(6) 0.1622(8) 0.7071(7) 0.165(3) Uani 0.558(4) 1 d DG U P A 1
H3_2 H 0.6854 0.1634 0.7295 0.197 Uiso 0.558(4) 1 calc R U P A 1
C4_2 C 0.7520(7) 0.2592(6) 0.6405(8) 0.183(3) Uani 0.558(4) 1 d DG U P A 1
H4_2 H 0.6898 0.3253 0.6185 0.219 Uiso 0.558(4) 1 calc R U P A 1
C5_2 C 0.8475(8) 0.2575(6) 0.6070(6) 0.178(3) Uani 0.558(4) 1 d DG U P A 1
H5_2 H 0.8492 0.3224 0.5625 0.214 Uiso 0.558(4) 1 calc R U P A 1
N1_2 N 0.9403(6) 0.1587(8) 0.6399(7) 0.190(3) Uani 0.558(4) 1 d DG U P A 1
Cl1_2 Cl 0.8341(3) -0.0529(3) 0.8235(2) 0.1733(15) Uani 0.558(4) 1 d D U P A 1
C1A_2 C 0.8585(11) 0.1890(11) 0.6230(12) 0.186(3) Uani 0.442(4) 1 d D U P A 2
H1A_2 H 0.8784 0.2442 0.5842 0.223 Uiso 0.442(4) 1 calc R U P A 2
C2A_2 C 0.9310(9) 0.0773(13) 0.6651(13) 0.202(4) Uani 0.442(4) 1 d D U P A 2
C3A_2 C 0.9094(11) 0.0047(12) 0.7460(11) 0.189(4) Uani 0.442(4) 1 d D U P A 2
H3A_2 H 0.9624 -0.0594 0.7874 0.227 Uiso 0.442(4) 1 calc R U P A 2
C4A_2 C 0.8016(11) 0.0343(13) 0.7616(12) 0.192(4) Uani 0.442(4) 1 d D U P A 2
H4A_2 H 0.7825 -0.0138 0.8126 0.231 Uiso 0.442(4) 1 calc R U P A 2
C5A_2 C 0.7254(11) 0.1323(13) 0.7030(13) 0.178(4) Uani 0.442(4) 1 d D U P A 2
H5A_2 H 0.6562 0.1437 0.7037 0.214 Uiso 0.442(4) 1 calc R U P A 2
N1A_2 N 0.7533(11) 0.2134(11) 0.6430(13) 0.199(4) Uani 0.442(4) 1 d D U P A 2
Cl1A_2 Cl 1.0616(5) 0.0434(6) 0.6489(6) 0.275(3) Uani 0.442(4) 1 d D U P A 2

loop_
_atom_site_aniso_label
_atom_site_aniso_U_11
_atom_site_aniso_U_22
_atom_site_aniso_U_33
_atom_site_aniso_U_23
_atom_site_aniso_U_13
_atom_site_aniso_U_12
C1_1 0.0452(11) 0.0402(11) 0.0444(11) -0.0164(9) -0.0016(9) -0.0167(9)
C2_1 0.0610(14) 0.0565(14) 0.0596(14) -0.0322(12) 0.0058(11) -0.0236(11)
C3_1 0.0557(14) 0.0556(14) 0.0617(15) -0.0350(12) 0.0099(11) -0.0141(11)
C4_1 0.0484(13) 0.0644(15) 0.0763(17) -0.0415(13) 0.0195(12) -0.0217(12)
C5_1 0.0451(12) 0.0534(13) 0.0571(13) -0.0290(11) 0.0112(10) -0.0193(10)
C6_1 0.0363(10) 0.0449(11) 0.0399(10) -0.0198(9) 0.0051(8) -0.0146(9)
C7_1 0.0351(10) 0.0427(11) 0.0416(11) -0.0180(9) 0.0041(8) -0.0144(9)
C8_1 0.0354(10) 0.0403(10) 0.0384(10) -0.0163(8) 0.0026(8) -0.0145(8)
C9_1 0.0387(10) 0.0423(11) 0.0405(11) -0.0161(9) 0.0052(8) -0.0175(9)
C10_1 0.0380(10) 0.0429(11) 0.0358(10) -0.0138(8) 0.0040(8) -0.0157(9)
C11_1 0.0393(11) 0.0484(12) 0.0396(11) -0.0186(9) 0.0063(8) -0.0177(9)
C12_1 0.0405(11) 0.0458(11) 0.0409(11) -0.0197(9) 0.0035(8) -0.0176(9)
C13_1 0.0345(10) 0.0456(11) 0.0392(10) -0.0179(9) 0.0054(8) -0.0169(9)
C14_1 0.0369(10) 0.0421(11) 0.0364(10) -0.0148(8) 0.0047(8) -0.0162(9)
C15_1 0.0364(10) 0.0473(11) 0.0379(10) -0.0167(9) 0.0025(8) -0.0151(9)
C16_1 0.095(2) 0.0644(17) 0.088(2) -0.0474(16) 0.0137(17) -0.0240(15)
C17_1 0.118(3) 0.093(3) 0.160(4) -0.092(3) 0.019(3) -0.020(2)
C18_1 0.0768(19) 0.091(2) 0.125(3) -0.065(2) 0.0542(19) -0.0525(17)
C19_1 0.098(3) 0.104(3) 0.163(4) -0.081(3) 0.066(3) -0.069(2)
C20_1 0.0336(10) 0.0422(11) 0.0416(11) -0.0175(9) 0.0033(8) -0.0146(8)
C21_1 0.0577(14) 0.0478(12) 0.0455(12) -0.0139(10) -0.0073(10) -0.0214(11)
C22_1 0.0491(12) 0.0605(14) 0.0490(12) -0.0247(11) -0.0026(10) -0.0242(11)
C23_1 0.0557(13) 0.0526(13) 0.0569(13) -0.0248(11) 0.0016(10) -0.0287(11)
C24_1 0.0444(11) 0.0448(11) 0.0463(12) -0.0161(9) 0.0018(9) -0.0199(9)
C25_1 0.0381(10) 0.0437(11) 0.0414(11) -0.0155(9) 0.0072(8) -0.0146(9)
C26_1 0.0526(13) 0.0503(12) 0.0486(12) -0.0159(10) 0.0022(10) -0.0214(10)
C27_1 0.0609(14) 0.0486(13) 0.0599(14) -0.0171(11) 0.0054(11) -0.0258(11)
C28_1 0.0519(13) 0.0437(12) 0.0526(13) -0.0105(10) 0.0092(10) -0.0162(10)
C29_1 0.0543(13) 0.0538(13) 0.0435(12) -0.0111(10) 0.0016(10) -0.0163(11)
C30_1 0.0476(12) 0.0469(12) 0.0418(11) -0.0161(9) 0.0043(9) -0.0160(10)
C31_1 0.0369(10) 0.0488(12) 0.0397(11) -0.0168(9) 0.0019(8) -0.0180(9)
C32_1 0.0437(12) 0.0562(13) 0.0571(13) -0.0255(11) 0.0071(10) -0.0223(10)
C33_1 0.0562(14) 0.0657(15) 0.0745(17) -0.0334(13) 0.0084(12) -0.0340(12)
C34_1 0.0430(12) 0.0741(16) 0.0747(16) -0.0335(14) 0.0111(11) -0.0319(12)
C35_1 0.0418(12) 0.0681(15) 0.0693(16) -0.0346(13) 0.0141(11) -0.0255(11)
C36_1 0.0388(11) 0.0550(13) 0.0467(12) -0.0220(10) 0.0065(9) -0.0208(10)
C37_1 0.0899(19) 0.0471(13) 0.0591(15) -0.0048(11) -0.0185(13) -0.0312(13)
C38_1 0.137(3) 0.0600(17) 0.092(2) -0.0088(16) -0.025(2) -0.056(2)
C39_1 0.090(2) 0.085(2) 0.087(2) -0.0450(17) -0.0118(16) -0.0421(17)
C40_1 0.122(3) 0.122(3) 0.097(2) -0.059(2) -0.025(2) -0.052(2)
C41_1 0.0618(16) 0.0477(14) 0.0817(19) -0.0129(13) 0.0140(14) -0.0209(12)
C42_1 0.094(2) 0.0575(17) 0.111(3) 0.0032(17) 0.002(2) -0.0318(17)
C43_1 0.095(2) 0.0760(18) 0.0531(15) -0.0175(13) -0.0194(14) -0.0329(16)
C44_1 0.151(4) 0.087(2) 0.077(2) -0.0306(18) -0.033(2) -0.043(2)
C45_1 0.073(2) 0.114(3) 0.182(4) -0.091(3) 0.040(2) -0.063(2)
C46_1 0.089(3) 0.159(4) 0.289(7) -0.147(5) 0.077(3) -0.092(3)
C47_1 0.0505(13) 0.0639(15) 0.0720(17) -0.0371(13) 0.0131(12) -0.0158(12)
C48_1 0.0859(19) 0.0591(15) 0.0674(17) -0.0299(13) 0.0215(14) -0.0321(14)
C50_1 0.0396(11) 0.0456(11) 0.0413(11) -0.0194(9) 0.0033(8) -0.0147(9)
C51_1 0.0475(12) 0.0542(13) 0.0523(13) -0.0261(11) 0.0050(10) -0.0197(10)
O1_1 0.0843(13) 0.0464(10) 0.0629(11) -0.0021(8) 0.0000(9) -0.0244(9)
O2_1 0.0439(8) 0.0628(10) 0.0733(11) -0.0415(9) 0.0177(7) -0.0244(7)
O3_1 0.0519(10) 0.0948(15) 0.1377(19) -0.0630(14) 0.0284(11) -0.0460(10)
O5_1 0.0752(13) 0.0755(13) 0.1177(17) -0.0705(13) 0.0335(12) -0.0272(10)
O6_1 0.0497(9) 0.0700(11) 0.0906(13) -0.0506(10) 0.0305(9) -0.0328(8)
O7_1 0.0765(11) 0.0418(8) 0.0474(9) -0.0099(7) -0.0139(8) -0.0271(8)
O8_1 0.0949(14) 0.0732(12) 0.0584(10) -0.0251(9) -0.0177(9) -0.0415(11)
O9_1 0.0832(12) 0.0562(10) 0.0418(9) -0.0125(7) -0.0107(8) -0.0275(9)
C1_2 0.182(5) 0.178(5) 0.219(5) -0.095(5) 0.000(4) -0.112(4)
C2_2 0.177(4) 0.157(5) 0.189(5) -0.089(4) -0.004(4) -0.100(3)
C3_2 0.186(5) 0.157(5) 0.181(5) -0.080(5) -0.003(4) -0.085(4)
C4_2 0.197(5) 0.164(6) 0.199(5) -0.077(5) -0.002(5) -0.082(4)
C5_2 0.201(5) 0.169(6) 0.196(6) -0.081(5) 0.006(5) -0.096(5)
N1_2 0.198(5) 0.176(5) 0.239(5) -0.089(5) 0.000(5) -0.106(4)
Cl1_2 0.218(3) 0.154(2) 0.174(3) -0.0395(19) -0.019(2) -0.114(2)
C1A_2 0.196(5) 0.177(5) 0.207(5) -0.085(5) 0.000(4) -0.087(4)
C2A_2 0.198(5) 0.187(5) 0.231(6) -0.086(5) 0.009(5) -0.089(4)
C3A_2 0.197(5) 0.178(6) 0.204(6) -0.080(5) 0.000(5) -0.085(5)
C4A_2 0.202(6) 0.169(6) 0.200(6) -0.068(5) -0.012(5) -0.075(5)
C5A_2 0.186(5) 0.167(6) 0.192(5) -0.076(5) -0.008(5) -0.076(5)
N1A_2 0.199(5) 0.181(6) 0.206(5) -0.073(5) 0.000(4) -0.076(4)
Cl1A_2 0.221(5) 0.311(6) 0.364(7) -0.204(6) 0.065(5) -0.127(4)

loop_
_atom_type_symbol
_atom_type_description
_atom_type_scat_dispersion_real
_atom_type_scat_dispersion_imag
_atom_type_scat_source
C C 0.0033 0.0016 'International Tables Vol C Tables 4.2.6.8 and 6.1.1.4'
H H 0.0000 0.0000 'International Tables Vol C Tables 4.2.6.8 and 6.1.1.4'
N N 0.0061 0.0033 'International Tables Vol C Tables 4.2.6.8 and 6.1.1.4'
O O 0.0106 0.0060 'International Tables Vol C Tables 4.2.6.8 and 6.1.1.4'
Cl Cl 0.1484 0.1585 'International Tables Vol C Tables 4.2.6.8 and 6.1.1.4'

loop_
_geom_angle_atom_site_label_1
_geom_angle_atom_site_label_2
_geom_angle_atom_site_label_3
_geom_angle
_geom_angle_site_symmetry_1
_geom_angle_site_symmetry_3
_geom_angle_publ_flag
O7_1 C1_1 C21_1 121.94(19) . . ?
O7_1 C1_1 C20_1 116.98(18) . . ?
C21_1 C1_1 C20_1 121.08(19) . . ?
C3_1 C2_1 C51_1 118.4(2) . . ?
C3_1 C2_1 H2_1 120.8 . . ?
C51_1 C2_1 H2_1 120.8 . . ?
O5_1 C3_1 C4_1 115.8(2) . . ?
O5_1 C3_1 C2_1 124.5(2) . . ?
C4_1 C3_1 C2_1 119.7(2) . . ?
C3_1 C4_1 C5_1 121.1(2) . . ?
C3_1 C4_1 H4_1 119.4 . . ?
C5_1 C4_1 H4_1 119.4 . . ?
O6_1 C5_1 C4_1 121.6(2) . . ?
O6_1 C5_1 C50_1 117.24(18) . . ?
C4_1 C5_1 C50_1 121.2(2) . . ?
C50_1 C6_1 C7_1 109.67(16) . . ?
C50_1 C6_1 C11_1 110.93(16) . . ?
C7_1 C6_1 C11_1 109.61(17) . . ?
C50_1 C6_1 C12_1 111.01(17) . . ?
C7_1 C6_1 C12_1 107.71(16) . . ?
C11_1 C6_1 C12_1 107.84(16) . . ?
C6_1 C7_1 C8_1 111.02(16) . . ?
C6_1 C7_1 H7A_1 109.4 . . ?
C8_1 C7_1 H7A_1 109.4 . . ?
C6_1 C7_1 H7B_1 109.4 . . ?
C8_1 C7_1 H7B_1 109.4 . . ?
H7A_1 C7_1 H7B_1 108.0 . . ?
C9_1 C8_1 C20_1 111.67(16) . . ?
C9_1 C8_1 C14_1 107.13(15) . . ?
C20_1 C8_1 C14_1 109.60(15) . . ?
C9_1 C8_1 C7_1 107.73(16) . . ?
C20_1 C8_1 C7_1 110.68(15) . . ?
C14_1 C8_1 C7_1 109.95(16) . . ?
C8_1 C9_1 C10_1 113.47(17) . . ?
C8_1 C9_1 H9A_1 108.9 . . ?
C10_1 C9_1 H9A_1 108.9 . . ?
C8_1 C9_1 H9B_1 108.9 . . ?
C10_1 C9_1 H9B_1 108.9 . . ?
H9A_1 C9_1 H9B_1 107.7 . . ?
C25_1 C10_1 C15_1 109.73(16) . . ?
C25_1 C10_1 C9_1 110.67(17) . . ?
C15_1 C10_1 C9_1 107.70(15) . . ?
C25_1 C10_1 C11_1 111.48(16) . . ?
C15_1 C10_1 C11_1 109.45(17) . . ?
C9_1 C10_1 C11_1 107.71(16) . . ?
C6_1 C11_1 C10_1 110.94(16) . . ?
C6_1 C11_1 H11A_1 109.5 . . ?
C10_1 C11_1 H11A_1 109.5 . . ?
C6_1 C11_1 H11B_1 109.5 . . ?
C10_1 C11_1 H11B_1 109.5 . . ?
H11A_1 C11_1 H11B_1 108.0 . . ?
C6_1 C12_1 C13_1 112.89(17) . . ?
C6_1 C12_1 H12A_1 109.0 . . ?
C13_1 C12_1 H12A_1 109.0 . . ?
C6_1 C12_1 H12B_1 109.0 . . ?
C13_1 C12_1 H12B_1 109.0 . . ?
H12A_1 C12_1 H12B_1 107.8 . . ?
C31_1 C13_1 C15_1 110.77(16) . . ?
C31_1 C13_1 C14_1 109.26(15) . . ?
C15_1 C13_1 C14_1 109.93(17) . . ?
C31_1 C13_1 C12_1 111.80(17) . . ?
C15_1 C13_1 C12_1 107.64(16) . . ?
C14_1 C13_1 C12_1 107.38(16) . . ?
C13_1 C14_1 C8_1 111.18(15) . . ?
C13_1 C14_1 H14A_1 109.4 . . ?
C8_1 C14_1 H14A_1 109.4 . . ?
C13_1 C14_1 H14B_1 109.4 . . ?
C8_1 C14_1 H14B_1 109.4 . . ?
H14A_1 C14_1 H14B_1 108.0 . . ?
C13_1 C15_1 C10_1 110.97(16) . . ?
C13_1 C15_1 H15A_1 109.4 . . ?
C10_1 C15_1 H15A_1 109.4 . . ?
C13_1 C15_1 H15B_1 109.4 . . ?
C10_1 C15_1 H15B_1 109.4 . . ?
H15A_1 C15_1 H15B_1 108.0 . . ?
O5_1 C16_1 C17_1 107.5(3) . . ?
O5_1 C16_1 H16A_1 110.2 . . ?
C17_1 C16_1 H16A_1 110.2 . . ?
O5_1 C16_1 H16B_1 110.2 . . ?
C17_1 C16_1 H16B_1 110.2 . . ?
H16A_1 C16_1 H16B_1 108.5 . . ?
C16_1 C17_1 H17A_1 109.5 . . ?
C16_1 C17_1 H17B_1 109.5 . . ?
H17A_1 C17_1 H17B_1 109.5 . . ?
C16_1 C17_1 H17C_1 109.5 . . ?
H17A_1 C17_1 H17C_1 109.5 . . ?
H17B_1 C17_1 H17C_1 109.5 . . ?
O6_1 C18_1 C19_1 107.6(2) . . ?
O6_1 C18_1 H18A_1 110.2 . . ?
C19_1 C18_1 H18A_1 110.2 . . ?
O6_1 C18_1 H18B_1 110.2 . . ?
C19_1 C18_1 H18B_1 110.2 . . ?
H18A_1 C18_1 H18B_1 108.5 . . ?
C18_1 C19_1 H19A_1 109.5 . . ?
C18_1 C19_1 H19B_1 109.5 . . ?
H19A_1 C19_1 H19B_1 109.5 . . ?
C18_1 C19_1 H19C_1 109.5 . . ?
H19A_1 C19_1 H19C_1 109.5 . . ?
H19B_1 C19_1 H19C_1 109.5 . . ?
C24_1 C20_1 C1_1 115.27(18) . . ?
C24_1 C20_1 C8_1 122.27(18) . . ?
C1_1 C20_1 C8_1 122.44(18) . . ?
C1_1 C21_1 C22_1 121.4(2) . . ?
C1_1 C21_1 H21_1 119.3 . . ?
C22_1 C21_1 H21_1 119.3 . . ?
O8_1 C22_1 C21_1 115.0(2) . . ?
O8_1 C22_1 C23_1 125.1(2) . . ?
C21_1 C22_1 C23_1 119.9(2) . . ?
C22_1 C23_1 C24_1 117.9(2) . . ?
C22_1 C23_1 H23_1 121.0 . . ?
C24_1 C23_1 H23_1 121.0 . . ?
C20_1 C24_1 C23_1 124.4(2) . . ?
C20_1 C24_1 H24_1 117.8 . . ?
C23_1 C24_1 H24_1 117.8 . . ?
C26_1 C25_1 C30_1 115.20(19) . . ?
C26_1 C25_1 C10_1 122.25(19) . . ?
C30_1 C25_1 C10_1 122.54(19) . . ?
C25_1 C26_1 C27_1 124.3(2) . . ?
C25_1 C26_1 H26_1 117.8 . . ?
C27_1 C26_1 H26_1 117.8 . . ?
C28_1 C27_1 C26_1 118.5(2) . . ?
C28_1 C27_1 H27_1 120.7 . . ?
C26_1 C27_1 H27_1 120.7 . . ?
O1_1 C28_1 C27_1 124.8(2) . . ?
O1_1 C28_1 C29_1 115.7(2) . . ?
C27_1 C28_1 C29_1 119.6(2) . . ?
C28_1 C29_1 C30_1 121.4(2) . . ?
C28_1 C29_1 H29_1 119.3 . . ?
C30_1 C29_1 H29_1 119.3 . . ?
O9_1 C30_1 C29_1 122.3(2) . . ?
O9_1 C30_1 C25_1 116.72(18) . . ?
C29_1 C30_1 C25_1 121.0(2) . . ?
C32_1 C31_1 C36_1 115.58(19) . . ?
C32_1 C31_1 C13_1 122.78(18) . . ?
C36_1 C31_1 C13_1 121.65(19) . . ?
C31_1 C32_1 C33_1 124.1(2) . . ?
C31_1 C32_1 H32_1 118.0 . . ?
C33_1 C32_1 H32_1 118.0 . . ?
C34_1 C33_1 C32_1 118.3(2) . . ?
C34_1 C33_1 H33_1 120.9 . . ?
C32_1 C33_1 H33_1 120.9 . . ?
O3_1 C34_1 C35_1 114.6(2) . . ?
O3_1 C34_1 C33_1 125.3(2) . . ?
C35_1 C34_1 C33_1 120.1(2) . . ?
C34_1 C35_1 C36_1 120.8(2) . . ?
C34_1 C35_1 H35_1 119.6 . . ?
C36_1 C35_1 H35_1 119.6 . . ?
O2_1 C36_1 C35_1 121.58(19) . . ?
O2_1 C36_1 C31_1 117.31(18) . . ?
C35_1 C36_1 C31_1 121.1(2) . . ?
O7_1 C37_1 C38_1 107.3(2) . . ?
O7_1 C37_1 H37A_1 110.2 . . ?
C38_1 C37_1 H37A_1 110.2 . . ?
O7_1 C37_1 H37B_1 110.2 . . ?
C38_1 C37_1 H37B_1 110.2 . . ?
H37A_1 C37_1 H37B_1 108.5 . . ?
C37_1 C38_1 H38A_1 109.5 . . ?
C37_1 C38_1 H38B_1 109.5 . . ?
H38A_1 C38_1 H38B_1 109.5 . . ?
C37_1 C38_1 H38C_1 109.5 . . ?
H38A_1 C38_1 H38C_1 109.5 . . ?
H38B_1 C38_1 H38C_1 109.5 . . ?
O8_1 C39_1 C40_1 106.3(3) . . ?
O8_1 C39_1 H39A_1 110.5 . . ?
C40_1 C39_1 H39A_1 110.5 . . ?
O8_1 C39_1 H39B_1 110.5 . . ?
C40_1 C39_1 H39B_1 110.5 . . ?
H39A_1 C39_1 H39B_1 108.7 . . ?
C39_1 C40_1 H40A_1 109.5 . . ?
C39_1 C40_1 H40B_1 109.5 . . ?
H40A_1 C40_1 H40B_1 109.5 . . ?
C39_1 C40_1 H40C_1 109.5 . . ?
H40A_1 C40_1 H40C_1 109.5 . . ?
H40B_1 C40_1 H40C_1 109.5 . . ?
O1_1 C41_1 C42_1 107.5(3) . . ?
O1_1 C41_1 H41A_1 110.2 . . ?
C42_1 C41_1 H41A_1 110.2 . . ?
O1_1 C41_1 H41B_1 110.2 . . ?
C42_1 C41_1 H41B_1 110.2 . . ?
H41A_1 C41_1 H41B_1 108.5 . . ?
C41_1 C42_1 H42A_1 109.5 . . ?
C41_1 C42_1 H42B_1 109.5 . . ?
H42A_1 C42_1 H42B_1 109.5 . . ?
C41_1 C42_1 H42C_1 109.5 . . ?
H42A_1 C42_1 H42C_1 109.5 . . ?
H42B_1 C42_1 H42C_1 109.5 . . ?
O9_1 C43_1 C44_1 107.3(2) . . ?
O9_1 C43_1 H43A_1 110.3 . . ?
C44_1 C43_1 H43A_1 110.3 . . ?
O9_1 C43_1 H43B_1 110.3 . . ?
C44_1 C43_1 H43B_1 110.3 . . ?
H43A_1 C43_1 H43B_1 108.5 . . ?
C43_1 C44_1 H44A_1 109.5 . . ?
C43_1 C44_1 H44B_1 109.5 . . ?
H44A_1 C44_1 H44B_1 109.5 . . ?
C43_1 C44_1 H44C_1 109.5 . . ?
H44A_1 C44_1 H44C_1 109.5 . . ?
H44B_1 C44_1 H44C_1 109.5 . . ?
O3_1 C45_1 C46_1 106.3(3) . . ?
O3_1 C45_1 H45A_1 110.5 . . ?
C46_1 C45_1 H45A_1 110.5 . . ?
O3_1 C45_1 H45B_1 110.5 . . ?
C46_1 C45_1 H45B_1 110.5 . . ?
H45A_1 C45_1 H45B_1 108.7 . . ?
C45_1 C46_1 H46A_1 109.5 . . ?
C45_1 C46_1 H46B_1 109.5 . . ?
H46A_1 C46_1 H46B_1 109.5 . . ?
C45_1 C46_1 H46C_1 109.5 . . ?
H46A_1 C46_1 H46C_1 109.5 . . ?
H46B_1 C46_1 H46C_1 109.5 . . ?
O2_1 C47_1 C48_1 107.3(2) . . ?
O2_1 C47_1 H47A_1 110.3 . . ?
C48_1 C47_1 H47A_1 110.3 . . ?
O2_1 C47_1 H47B_1 110.3 . . ?
C48_1 C47_1 H47B_1 110.3 . . ?
H47A_1 C47_1 H47B_1 108.5 . . ?
C47_1 C48_1 H48A_1 109.5 . . ?
C47_1 C48_1 H48B_1 109.5 . . ?
H48A_1 C48_1 H48B_1 109.5 . . ?
C47_1 C48_1 H48C_1 109.5 . . ?
H48A_1 C48_1 H48C_1 109.5 . . ?
H48B_1 C48_1 H48C_1 109.5 . . ?
C51_1 C50_1 C5_1 115.12(19) . . ?
C51_1 C50_1 C6_1 122.52(19) . . ?
C5_1 C50_1 C6_1 122.35(19) . . ?
C50_1 C51_1 C2_1 124.5(2) . . ?
C50_1 C51_1 H51_1 117.8 . . ?
C2_1 C51_1 H51_1 117.8 . . ?
C28_1 O1_1 C41_1 117.9(2) . . ?
C36_1 O2_1 C47_1 120.62(18) . . ?
C34_1 O3_1 C45_1 119.3(2) . . ?
C3_1 O5_1 C16_1 118.6(2) . . ?
C5_1 O6_1 C18_1 119.75(19) . . ?
C1_1 O7_1 C37_1 119.27(17) . . ?
C22_1 O8_1 C39_1 118.6(2) . . ?
C30_1 O9_1 C43_1 120.78(19) . . ?
C2_2 C1_2 N1_2 120.0 . . ?
C2_2 C1_2 H1_2 120.0 . . ?
N1_2 C1_2 H1_2 120.0 . . ?
C1_2 C2_2 C3_2 120.0 . . ?
C1_2 C2_2 Cl1_2 122.2(6) . . ?
C3_2 C2_2 Cl1_2 117.8(6) . . ?
C4_2 C3_2 C2_2 120.0 . . ?
C4_2 C3_2 H3_2 120.0 . . ?
C2_2 C3_2 H3_2 120.0 . . ?
C5_2 C4_2 C3_2 120.0 . . ?
C5_2 C4_2 H4_2 120.0 . . ?
C3_2 C4_2 H4_2 120.0 . . ?
C4_2 C5_2 N1_2 120.0 . . ?
C4_2 C5_2 H5_2 120.0 . . ?
N1_2 C5_2 H5_2 120.0 . . ?
C5_2 N1_2 C1_2 120.0 . . ?
C2A_2 C1A_2 N1A_2 115.6(10) . . ?
C2A_2 C1A_2 H1A_2 122.2 . . ?
N1A_2 C1A_2 H1A_2 122.2 . . ?
C3A_2 C2A_2 C1A_2 121.4(11) . . ?
C3A_2 C2A_2 Cl1A_2 115.4(10) . . ?
C1A_2 C2A_2 Cl1A_2 117.8(10) . . ?
C2A_2 C3A_2 C4A_2 115.7(10) . . ?
C2A_2 C3A_2 H3A_2 122.1 . . ?
C4A_2 C3A_2 H3A_2 122.1 . . ?
C5A_2 C4A_2 C3A_2 121.0(11) . . ?
C5A_2 C4A_2 H4A_2 119.5 . . ?
C3A_2 C4A_2 H4A_2 119.5 . . ?
C4A_2 C5A_2 N1A_2 118.3(11) . . ?
C4A_2 C5A_2 H5A_2 120.8 . . ?
N1A_2 C5A_2 H5A_2 120.8 . . ?
C5A_2 N1A_2 C1A_2 121.7(10) . . ?

loop_
_geom_bond_atom_site_label_1
_geom_bond_atom_site_label_2
_geom_bond_distance
_geom_bond_site_symmetry_2
_geom_bond_publ_flag
C1_1 O7_1 1.367(2) . ?
C1_1 C21_1 1.376(3) . ?
C1_1 C20_1 1.419(3) . ?
C2_1 C3_1 1.379(4) . ?
C2_1 C51_1 1.394(3) . ?
C2_1 H2_1 0.9300 . ?
C3_1 O5_1 1.371(3) . ?
C3_1 C4_1 1.372(4) . ?
C4_1 C5_1 1.389(3) . ?
C4_1 H4_1 0.9300 . ?
C5_1 O6_1 1.368(3) . ?
C5_1 C50_1 1.418(3) . ?
C6_1 C50_1 1.536(3) . ?
C6_1 C7_1 1.539(3) . ?
C6_1 C11_1 1.542(3) . ?
C6_1 C12_1 1.547(3) . ?
C7_1 C8_1 1.544(3) . ?
C7_1 H7A_1 0.9700 . ?
C7_1 H7B_1 0.9700 . ?
C8_1 C9_1 1.533(3) . ?
C8_1 C20_1 1.540(3) . ?
C8_1 C14_1 1.543(3) . ?
C9_1 C10_1 1.543(3) . ?
C9_1 H9A_1 0.9700 . ?
C9_1 H9B_1 0.9700 . ?
C10_1 C25_1 1.535(3) . ?
C10_1 C15_1 1.542(3) . ?
C10_1 C11_1 1.545(3) . ?
C11_1 H11A_1 0.9700 . ?
C11_1 H11B_1 0.9700 . ?
C12_1 C13_1 1.548(3) . ?
C12_1 H12A_1 0.9700 . ?
C12_1 H12B_1 0.9700 . ?
C13_1 C31_1 1.538(3) . ?
C13_1 C15_1 1.541(3) . ?
C13_1 C14_1 1.542(3) . ?
C14_1 H14A_1 0.9700 . ?
C14_1 H14B_1 0.9700 . ?
C15_1 H15A_1 0.9700 . ?
C15_1 H15B_1 0.9700 . ?
C16_1 O5_1 1.420(3) . ?
C16_1 C17_1 1.506(4) . ?
C16_1 H16A_1 0.9700 . ?
C16_1 H16B_1 0.9700 . ?
C17_1 H17A_1 0.9600 . ?
C17_1 H17B_1 0.9600 . ?
C17_1 H17C_1 0.9600 . ?
C18_1 O6_1 1.414(3) . ?
C18_1 C19_1 1.489(4) . ?
C18_1 H18A_1 0.9700 . ?
C18_1 H18B_1 0.9700 . ?
C19_1 H19A_1 0.9600 . ?
C19_1 H19B_1 0.9600 . ?
C19_1 H19C_1 0.9600 . ?
C20_1 C24_1 1.384(3) . ?
C21_1 C22_1 1.377(3) . ?
C21_1 H21_1 0.9300 . ?
C22_1 O8_1 1.375(3) . ?
C22_1 C23_1 1.378(3) . ?
C23_1 C24_1 1.399(3) . ?
C23_1 H23_1 0.9300 . ?
C24_1 H24_1 0.9300 . ?
C25_1 C26_1 1.386(3) . ?
C25_1 C30_1 1.416(3) . ?
C26_1 C27_1 1.392(3) . ?
C26_1 H26_1 0.9300 . ?
C27_1 C28_1 1.375(4) . ?
C27_1 H27_1 0.9300 . ?
C28_1 O1_1 1.374(3) . ?
C28_1 C29_1 1.378(3) . ?
C29_1 C30_1 1.383(3) . ?
C29_1 H29_1 0.9300 . ?
C30_1 O9_1 1.365(3) . ?
C31_1 C32_1 1.384(3) . ?
C31_1 C36_1 1.421(3) . ?
C32_1 C33_1 1.393(3) . ?
C32_1 H32_1 0.9300 . ?
C33_1 C34_1 1.382(4) . ?
C33_1 H33_1 0.9300 . ?
C34_1 O3_1 1.378(3) . ?
C34_1 C35_1 1.379(3) . ?
C35_1 C36_1 1.384(3) . ?
C35_1 H35_1 0.9300 . ?
C36_1 O2_1 1.355(3) . ?
C37_1 O7_1 1.418(3) . ?
C37_1 C38_1 1.493(4) . ?
C37_1 H37A_1 0.9700 . ?
C37_1 H37B_1 0.9700 . ?
C38_1 H38A_1 0.9600 . ?
C38_1 H38B_1 0.9600 . ?
C38_1 H38C_1 0.9600 . ?
C39_1 O8_1 1.426(3) . ?
C39_1 C40_1 1.504(4) . ?
C39_1 H39A_1 0.9700 . ?
C39_1 H39B_1 0.9700 . ?
C40_1 H40A_1 0.9600 . ?
C40_1 H40B_1 0.9600 . ?
C40_1 H40C_1 0.9600 . ?
C41_1 O1_1 1.424(3) . ?
C41_1 C42_1 1.497(4) . ?
C41_1 H41A_1 0.9700 . ?
C41_1 H41B_1 0.9700 . ?
C42_1 H42A_1 0.9600 . ?
C42_1 H42B_1 0.9600 . ?
C42_1 H42C_1 0.9600 . ?
C43_1 O9_1 1.422(3) . ?
C43_1 C44_1 1.486(4) . ?
C43_1 H43A_1 0.9700 . ?
C43_1 H43B_1 0.9700 . ?
C44_1 H44A_1 0.9600 . ?
C44_1 H44B_1 0.9600 . ?
C44_1 H44C_1 0.9600 . ?
C45_1 O3_1 1.392(4) . ?
C45_1 C46_1 1.511(5) . ?
C45_1 H45A_1 0.9700 . ?
C45_1 H45B_1 0.9700 . ?
C46_1 H46A_1 0.9600 . ?
C46_1 H46B_1 0.9600 . ?
C46_1 H46C_1 0.9600 . ?
C47_1 O2_1 1.419(3) . ?
C47_1 C48_1 1.485(4) . ?
C47_1 H47A_1 0.9700 . ?
C47_1 H47B_1 0.9700 . ?
C48_1 H48A_1 0.9600 . ?
C48_1 H48B_1 0.9600 . ?
C48_1 H48C_1 0.9600 . ?
C50_1 C51_1 1.378(3) . ?
C51_1 H51_1 0.9300 . ?
C1_2 C2_2 1.3900 . ?
C1_2 N1_2 1.3900 . ?
C1_2 H1_2 0.9300 . ?
C2_2 C3_2 1.3900 . ?
C2_2 Cl1_2 1.715(7) . ?
C3_2 C4_2 1.3900 . ?
C3_2 H3_2 0.9300 . ?
C4_2 C5_2 1.3900 . ?
C4_2 H4_2 0.9300 . ?
C5_2 N1_2 1.3900 . ?
C5_2 H5_2 0.9300 . ?
C1A_2 C2A_2 1.387(9) . ?
C1A_2 N1A_2 1.402(9) . ?
C1A_2 H1A_2 0.9300 . ?
C2A_2 C3A_2 1.386(9) . ?
C2A_2 Cl1A_2 1.714(10) . ?
C3A_2 C4A_2 1.415(9) . ?
C3A_2 H3A_2 0.9300 . ?
C4A_2 C5A_2 1.363(9) . ?
C4A_2 H4A_2 0.9300 . ?
C5A_2 N1A_2 1.370(9) . ?
C5A_2 H5A_2 0.9300 . ?

loop_
_geom_torsion_atom_site_label_1
_geom_torsion_atom_site_label_2
_geom_torsion_atom_site_label_3
_geom_torsion_atom_site_label_4
_geom_torsion
_geom_torsion_site_symmetry_1
_geom_torsion_site_symmetry_2
_geom_torsion_site_symmetry_3
_geom_torsion_site_symmetry_4
_geom_torsion_publ_flag
C51_1 C2_1 C3_1 O5_1 -180.0(2) . . . . ?
C51_1 C2_1 C3_1 C4_1 -0.2(4) . . . . ?
O5_1 C3_1 C4_1 C5_1 179.9(2) . . . . ?
C2_1 C3_1 C4_1 C5_1 0.0(4) . . . . ?
C3_1 C4_1 C5_1 O6_1 178.5(2) . . . . ?
C3_1 C4_1 C5_1 C50_1 0.1(4) . . . . ?
C50_1 C6_1 C7_1 C8_1 -178.66(16) . . . . ?
C11_1 C6_1 C7_1 C8_1 59.3(2) . . . . ?
C12_1 C6_1 C7_1 C8_1 -57.7(2) . . . . ?
C6_1 C7_1 C8_1 C9_1 -57.9(2) . . . . ?
C6_1 C7_1 C8_1 C20_1 179.79(16) . . . . ?
C6_1 C7_1 C8_1 C14_1 58.6(2) . . . . ?
C20_1 C8_1 C9_1 C10_1 -179.58(15) . . . . ?
C14_1 C8_1 C9_1 C10_1 -59.6(2) . . . . ?
C7_1 C8_1 C9_1 C10_1 58.7(2) . . . . ?
C8_1 C9_1 C10_1 C25_1 179.33(15) . . . . ?
C8_1 C9_1 C10_1 C15_1 59.4(2) . . . . ?
C8_1 C9_1 C10_1 C11_1 -58.6(2) . . . . ?
C50_1 C6_1 C11_1 C10_1 179.58(17) . . . . ?
C7_1 C6_1 C11_1 C10_1 -59.2(2) . . . . ?
C12_1 C6_1 C11_1 C10_1 57.8(2) . . . . ?
C25_1 C10_1 C11_1 C6_1 178.99(16) . . . . ?
C15_1 C10_1 C11_1 C6_1 -59.4(2) . . . . ?
C9_1 C10_1 C11_1 C6_1 57.4(2) . . . . ?
C50_1 C6_1 C12_1 C13_1 179.62(16) . . . . ?
C7_1 C6_1 C12_1 C13_1 59.5(2) . . . . ?
C11_1 C6_1 C12_1 C13_1 -58.7(2) . . . . ?
C6_1 C12_1 C13_1 C31_1 -179.26(16) . . . . ?
C6_1 C12_1 C13_1 C15_1 58.9(2) . . . . ?
C6_1 C12_1 C13_1 C14_1 -59.4(2) . . . . ?
C31_1 C13_1 C14_1 C8_1 179.29(16) . . . . ?
C15_1 C13_1 C14_1 C8_1 -59.0(2) . . . . ?
C12_1 C13_1 C14_1 C8_1 57.9(2) . . . . ?
C9_1 C8_1 C14_1 C13_1 58.1(2) . . . . ?
C20_1 C8_1 C14_1 C13_1 179.38(16) . . . . ?
C7_1 C8_1 C14_1 C13_1 -58.8(2) . . . . ?
C31_1 C13_1 C15_1 C10_1 179.14(16) . . . . ?
C14_1 C13_1 C15_1 C10_1 58.3(2) . . . . ?
C12_1 C13_1 C15_1 C10_1 -58.4(2) . . . . ?
C25_1 C10_1 C15_1 C13_1 -177.59(16) . . . . ?
C9_1 C10_1 C15_1 C13_1 -57.1(2) . . . . ?
C11_1 C10_1 C15_1 C13_1 59.8(2) . . . . ?
O7_1 C1_1 C20_1 C24_1 178.66(18) . . . . ?
C21_1 C1_1 C20_1 C24_1 -0.4(3) . . . . ?
O7_1 C1_1 C20_1 C8_1 0.2(3) . . . . ?
C21_1 C1_1 C20_1 C8_1 -178.85(19) . . . . ?
C9_1 C8_1 C20_1 C24_1 1.7(3) . . . . ?
C14_1 C8_1 C20_1 C24_1 -116.8(2) . . . . ?
C7_1 C8_1 C20_1 C24_1 121.7(2) . . . . ?
C9_1 C8_1 C20_1 C1_1 -179.91(17) . . . . ?
C14_1 C8_1 C20_1 C1_1 61.5(2) . . . . ?
C7_1 C8_1 C20_1 C1_1 -59.9(2) . . . . ?
O7_1 C1_1 C21_1 C22_1 -178.0(2) . . . . ?
C20_1 C1_1 C21_1 C22_1 1.0(3) . . . . ?
C1_1 C21_1 C22_1 O8_1 178.5(2) . . . . ?
C1_1 C21_1 C22_1 C23_1 -0.7(4) . . . . ?
O8_1 C22_1 C23_1 C24_1 -179.4(2) . . . . ?
C21_1 C22_1 C23_1 C24_1 -0.3(3) . . . . ?
C1_1 C20_1 C24_1 C23_1 -0.6(3) . . . . ?
C8_1 C20_1 C24_1 C23_1 177.84(19) . . . . ?
C22_1 C23_1 C24_1 C20_1 1.0(3) . . . . ?
C15_1 C10_1 C25_1 C26_1 117.5(2) . . . . ?
C9_1 C10_1 C25_1 C26_1 -1.2(3) . . . . ?
C11_1 C10_1 C25_1 C26_1 -121.1(2) . . . . ?
C15_1 C10_1 C25_1 C30_1 -61.3(2) . . . . ?
C9_1 C10_1 C25_1 C30_1 179.94(18) . . . . ?
C11_1 C10_1 C25_1 C30_1 60.1(2) . . . . ?
C30_1 C25_1 C26_1 C27_1 0.5(3) . . . . ?
C10_1 C25_1 C26_1 C27_1 -178.4(2) . . . . ?
C25_1 C26_1 C27_1 C28_1 -0.1(4) . . . . ?
C26_1 C27_1 C28_1 O1_1 -179.0(2) . . . . ?
C26_1 C27_1 C28_1 C29_1 0.2(3) . . . . ?
O1_1 C28_1 C29_1 C30_1 178.5(2) . . . . ?
C27_1 C28_1 C29_1 C30_1 -0.7(4) . . . . ?
C28_1 C29_1 C30_1 O9_1 -178.1(2) . . . . ?
C28_1 C29_1 C30_1 C25_1 1.2(3) . . . . ?
C26_1 C25_1 C30_1 O9_1 178.30(19) . . . . ?
C10_1 C25_1 C30_1 O9_1 -2.8(3) . . . . ?
C26_1 C25_1 C30_1 C29_1 -1.1(3) . . . . ?
C10_1 C25_1 C30_1 C29_1 177.86(19) . . . . ?
C15_1 C13_1 C31_1 C32_1 123.9(2) . . . . ?
C14_1 C13_1 C31_1 C32_1 -114.9(2) . . . . ?
C12_1 C13_1 C31_1 C32_1 3.8(3) . . . . ?
C15_1 C13_1 C31_1 C36_1 -55.9(2) . . . . ?
C14_1 C13_1 C31_1 C36_1 65.3(2) . . . . ?
C12_1 C13_1 C31_1 C36_1 -175.99(18) . . . . ?
C36_1 C31_1 C32_1 C33_1 1.1(3) . . . . ?
C13_1 C31_1 C32_1 C33_1 -178.8(2) . . . . ?
C31_1 C32_1 C33_1 C34_1 1.5(4) . . . . ?
C32_1 C33_1 C34_1 O3_1 178.4(3) . . . . ?
C32_1 C33_1 C34_1 C35_1 -2.3(4) . . . . ?
O3_1 C34_1 C35_1 C36_1 179.9(2) . . . . ?
C33_1 C34_1 C35_1 C36_1 0.5(4) . . . . ?
C34_1 C35_1 C36_1 O2_1 -177.4(2) . . . . ?
C34_1 C35_1 C36_1 C31_1 2.2(4) . . . . ?
C32_1 C31_1 C36_1 O2_1 176.72(19) . . . . ?
C13_1 C31_1 C36_1 O2_1 -3.4(3) . . . . ?
C32_1 C31_1 C36_1 C35_1 -2.9(3) . . . . ?
C13_1 C31_1 C36_1 C35_1 177.0(2) . . . . ?
O6_1 C5_1 C50_1 C51_1 -178.5(2) . . . . ?
C4_1 C5_1 C50_1 C51_1 0.0(3) . . . . ?
O6_1 C5_1 C50_1 C6_1 0.0(3) . . . . ?
C4_1 C5_1 C50_1 C6_1 178.6(2) . . . . ?
C7_1 C6_1 C50_1 C51_1 114.7(2) . . . . ?
C11_1 C6_1 C50_1 C51_1 -124.0(2) . . . . ?
C12_1 C6_1 C50_1 C51_1 -4.2(3) . . . . ?
C7_1 C6_1 C50_1 C5_1 -63.8(3) . . . . ?
C11_1 C6_1 C50_1 C5_1 57.5(3) . . . . ?
C12_1 C6_1 C50_1 C5_1 177.34(19) . . . . ?
C5_1 C50_1 C51_1 C2_1 -0.1(3) . . . . ?
C6_1 C50_1 C51_1 C2_1 -178.7(2) . . . . ?
C3_1 C2_1 C51_1 C50_1 0.2(4) . . . . ?
C27_1 C28_1 O1_1 C41_1 -8.2(4) . . . . ?
C29_1 C28_1 O1_1 C41_1 172.6(2) . . . . ?
C42_1 C41_1 O1_1 C28_1 -179.5(2) . . . . ?
C35_1 C36_1 O2_1 C47_1 -8.2(3) . . . . ?
C31_1 C36_1 O2_1 C47_1 172.3(2) . . . . ?
C48_1 C47_1 O2_1 C36_1 178.8(2) . . . . ?
C35_1 C34_1 O3_1 C45_1 -171.4(3) . . . . ?
C33_1 C34_1 O3_1 C45_1 7.9(5) . . . . ?
C46_1 C45_1 O3_1 C34_1 177.3(4) . . . . ?
C4_1 C3_1 O5_1 C16_1 177.8(3) . . . . ?
C2_1 C3_1 O5_1 C16_1 -2.4(4) . . . . ?
C17_1 C16_1 O5_1 C3_1 -178.1(3) . . . . ?
C4_1 C5_1 O6_1 C18_1 17.6(4) . . . . ?
C50_1 C5_1 O6_1 C18_1 -163.9(3) . . . . ?
C19_1 C18_1 O6_1 C5_1 168.3(3) . . . . ?
C21_1 C1_1 O7_1 C37_1 7.8(3) . . . . ?
C20_1 C1_1 O7_1 C37_1 -171.2(2) . . . . ?
C38_1 C37_1 O7_1 C1_1 173.3(2) . . . . ?
C21_1 C22_1 O8_1 C39_1 -175.9(2) . . . . ?
C23_1 C22_1 O8_1 C39_1 3.2(4) . . . . ?
C40_1 C39_1 O8_1 C22_1 175.1(3) . . . . ?
C29_1 C30_1 O9_1 C43_1 3.5(4) . . . . ?
C25_1 C30_1 O9_1 C43_1 -175.8(2) . . . . ?
C44_1 C43_1 O9_1 C30_1 166.2(3) . . . . ?
N1_2 C1_2 C2_2 C3_2 0.0 . . . . ?
N1_2 C1_2 C2_2 Cl1_2 -178.9(7) . . . . ?
C1_2 C2_2 C3_2 C4_2 0.0 . . . . ?
Cl1_2 C2_2 C3_2 C4_2 178.9(6) . . . . ?
C2_2 C3_2 C4_2 C5_2 0.0 . . . . ?
C3_2 C4_2 C5_2 N1_2 0.0 . . . . ?
C4_2 C5_2 N1_2 C1_2 0.0 . . . . ?
C2_2 C1_2 N1_2 C5_2 0.0 . . . . ?
N1A_2 C1A_2 C2A_2 C3A_2 -23(3) . . . . ?
N1A_2 C1A_2 C2A_2 Cl1A_2 -176.3(15) . . . . ?
C1A_2 C2A_2 C3A_2 C4A_2 24(3) . . . . ?
Cl1A_2 C2A_2 C3A_2 C4A_2 177.8(15) . . . . ?
C2A_2 C3A_2 C4A_2 C5A_2 -4(3) . . . . ?
C3A_2 C4A_2 C5A_2 N1A_2 -15(3) . . . . ?
C4A_2 C5A_2 N1A_2 C1A_2 16(3) . . . . ?
C2A_2 C1A_2 N1A_2 C5A_2 2(3) . . . . ?
